data_2020179
loop_
_publ_author_name
'Duhlev, R.'
'Brown, I.D.'
'Faggiani, R.'

_publ_section_title
;
 Zinc bromide dihydrate Zn Br2 * 2(H2 O): a doublesalt structure.
;
_journal_name_full 'Acta Crystallographica C (39,1983-)'
_journal_page_first 1696
_journal_page_last 1698
_journal_volume 44
_journal_year 1988
_chemical_formula_sum 'Br6 H12 O6 Zn3'
_chemical_name_systematic '(Zn (H2 O)6) (Zn2 Br6)'
_space_group_IT_number 71
_symmetry_space_group_name_Hall '-I 2 2'
_symmetry_space_group_name_H-M 'I m m m'
_cell_angle_alpha 90
_cell_angle_beta 90
_cell_angle_gamma 90
_cell_formula_units_Z 2
_cell_length_a 10.435
_cell_length_b 10.367
_cell_length_c 7.961
_cell_volume 861.218
_citation_journal_id_ASTM ACSCEE
_cod_data_source_file Duhlev_ACSCEE_1988_955.cif
_cod_data_source_block H12Br6O6Zn3
_cod_original_cell_volume 861.2181
_cod_original_formula_sum 'H12 Br6 O6 Zn3'
_cod_database_code 2020179

loop_
_symmetry_equiv_pos_as_xyz
x,y,z
-x,-y,z
x,-y,-z
-x,y,-z
-x,-y,-z
x,y,-z
-x,y,z
x,-y,z
x+1/2,y+1/2,z+1/2
-x+1/2,-y+1/2,z+1/2
x+1/2,-y+1/2,-z+1/2
-x+1/2,y+1/2,-z+1/2
-x+1/2,-y+1/2,-z+1/2
x+1/2,y+1/2,-z+1/2
-x+1/2,y+1/2,z+1/2
x+1/2,-y+1/2,z+1/2

loop_
_atom_site_label
_atom_site_type_symbol
_atom_site_fract_x
_atom_site_fract_y
_atom_site_fract_z
_atom_site_occupancy
_atom_site_U_iso_or_equiv
Zn1 Zn+2 0.5 0.1602 0 1 0.0
Br1 Br-1 0.5 0 0.2318 1 0.0
Br2 Br-1 0.3123 0.28752 0 1 0.0
H2 H+1 0.066 0.237 0 1 0.0
O2 O-2 0 0.2013 0 1 0.0
O1 O-2 0.1425 0 0.1768 1 0.0
H1 H+1 0.163 0.069 0.219 1 0.0
Zn2 Zn+2 0 0 0 1 0.0
